data_4075305
loop_
_publ_author_name
'Shen, Hao'
'Chan, Hoi-Shan'
'Xie, Zuowei'

_publ_section_title
;
 Synthesis and Structural Characterization of New Carboranyl-Indenyl
 Ligands and Their Lanthanide Complexes
;
_journal_issue 10
_journal_name_full Organometallics
_journal_page_first 2617
_journal_paper_doi 10.1021/om0601955
_journal_volume 25
_journal_year 2006
_chemical_formula_sum 'C42 H74 B20 Cl Na O5 Y2'
_chemical_formula_weight 1111.47
_chemical_name_systematic
; 
 ? 
;
_space_group_IT_number 70
_symmetry_cell_setting orthorhombic
_symmetry_space_group_name_Hall '-F 2uv 2vw'
_symmetry_space_group_name_H-M 'F d d d :2'
_atom_sites_solution_hydrogens geom
_atom_sites_solution_primary direct
_atom_sites_solution_secondary difmap
_audit_creation_method SHELXL-97
_cell_angle_alpha 90.00
_cell_angle_beta 90.00
_cell_angle_gamma 90.00
_cell_formula_units_Z 16
_cell_length_a 17.4931(8)
_cell_length_b 34.2786(14)
_cell_length_c 46.1932(18)
_cell_measurement_temperature 293(2)
_cell_volume 27699(2)
_computing_cell_refinement 'Bruker SMART'
_computing_data_collection 'Bruker SMART'
_computing_data_reduction 'Bruker SHELXTL'
_computing_molecular_graphics 'Bruker SHELXTL'
_computing_publication_material 'Bruker SHELXTL'
_computing_structure_refinement 'SHELXL-97 (Sheldrick, 1997)'
_computing_structure_solution 'SHELXS-97 (Sheldrick, 1990)'
_diffrn_ambient_temperature 293(2)
_diffrn_measured_fraction_theta_full 0.999
_diffrn_measured_fraction_theta_max 0.999
_diffrn_measurement_device_type 'CCD area detector'
_diffrn_measurement_method 'phi and omega scans'
_diffrn_radiation_monochromator graphite
_diffrn_radiation_source 'fine-focus sealed tube'
_diffrn_radiation_type MoK\a
_diffrn_radiation_wavelength 0.71073
_diffrn_reflns_av_R_equivalents 0.0840
_diffrn_reflns_av_sigmaI/netI 0.0816
_diffrn_reflns_limit_h_max 20
_diffrn_reflns_limit_h_min -16
_diffrn_reflns_limit_k_max 37
_diffrn_reflns_limit_k_min -39
_diffrn_reflns_limit_l_max 52
_diffrn_reflns_limit_l_min -46
_diffrn_reflns_number 33437
_diffrn_reflns_theta_full 24.00
_diffrn_reflns_theta_max 24.00
_diffrn_reflns_theta_min 1.86
_exptl_absorpt_coefficient_mu 1.745
_exptl_absorpt_correction_T_max 1.0000
_exptl_absorpt_correction_T_min 0.6225
_exptl_absorpt_correction_type sadabs
_exptl_crystal_colour colorless
_exptl_crystal_density_diffrn 1.066
_exptl_crystal_density_method 'not measured'
_exptl_crystal_description prism
_exptl_crystal_F_000 9152
_exptl_crystal_size_max 0.30
_exptl_crystal_size_mid 0.20
_exptl_crystal_size_min 0.20
_refine_diff_density_max 1.051
_refine_diff_density_min -0.631
_refine_diff_density_rms 0.154
_refine_ls_extinction_method none
_refine_ls_goodness_of_fit_ref 0.946
_refine_ls_hydrogen_treatment mixed
_refine_ls_matrix_type full
_refine_ls_number_parameters 313
_refine_ls_number_reflns 5439
_refine_ls_number_restraints 69
_refine_ls_restrained_S_all 0.947
_refine_ls_R_factor_all 0.1454
_refine_ls_R_factor_gt 0.0874
_refine_ls_shift/su_max 0.051
_refine_ls_shift/su_mean 0.005
_refine_ls_structure_factor_coef Fsqd
_refine_ls_weighting_details 'calc w=1/[\s^2^(Fo^2^)+(0.2000P)^2^+0.0000P] where P=(Fo^2^+2Fc^2^)/3'
_refine_ls_weighting_scheme calc
_refine_ls_wR_factor_gt 0.2747
_refine_ls_wR_factor_ref 0.2999
_reflns_number_gt 2670
_reflns_number_total 5439
_reflns_threshold_expression >2sigma(I)
_cod_data_source_file om0601955si20060228_111331.cif
_cod_data_source_block 7a
_cod_original_sg_symbol_H-M Fddd
_cod_database_code 4075305

loop_
_symmetry_equiv_pos_as_xyz
'x, y, z'
'-x+3/4, -y+3/4, z'
'-x+3/4, y, -z+3/4'
'x, -y+3/4, -z+3/4'
'x, y+1/2, z+1/2'
'-x+3/4, -y+5/4, z+1/2'
'-x+3/4, y+1/2, -z+5/4'
'x, -y+5/4, -z+5/4'
'x+1/2, y, z+1/2'
'-x+5/4, -y+3/4, z+1/2'
'-x+5/4, y, -z+5/4'
'x+1/2, -y+3/4, -z+5/4'
'x+1/2, y+1/2, z'
'-x+5/4, -y+5/4, z'
'-x+5/4, y+1/2, -z+3/4'
'x+1/2, -y+5/4, -z+3/4'
'-x, -y, -z'
'x-3/4, y-3/4, -z'
'x-3/4, -y, z-3/4'
'-x, y-3/4, z-3/4'
'-x, -y+1/2, -z+1/2'
'x-3/4, y-1/4, -z+1/2'
'x-3/4, -y+1/2, z-1/4'
'-x, y-1/4, z-1/4'
'-x+1/2, -y, -z+1/2'
'x-1/4, y-3/4, -z+1/2'
'x-1/4, -y, z-1/4'
'-x+1/2, y-3/4, z-1/4'
'-x+1/2, -y+1/2, -z'
'x-1/4, y-1/4, -z'
'x-1/4, -y+1/2, z-3/4'
'-x+1/2, y-1/4, z-3/4'

loop_
_atom_site_label
_atom_site_type_symbol
_atom_site_fract_x
_atom_site_fract_y
_atom_site_fract_z
_atom_site_U_iso_or_equiv
_atom_site_adp_type
_atom_site_occupancy
_atom_site_symmetry_multiplicity
_atom_site_calc_flag
_atom_site_refinement_flags
Y1 Y 0.340475(2) 0.255535(1) -0.080878(1) 0.07248(1) Uani 1 1 d .
Cl1 Cl 0.3750 0.209015(4) -0.1250 0.08582(5) Uani 1 2 d S
O1 O 0.281019(16) 0.199482(6) -0.060592(4) 0.09388(10) Uani 1 1 d D
O2 O -0.195585(18) 0.336491(15) -0.034773(6) 1.028(2) Uani 1 1 d D
O3 O -0.02397(4) 0.35970(2) -0.11600(2) 0.2171(5) Uani 0.50 1 d P
C54 C -0.02086(9) 0.37232(4) -0.10507(2) 0.2132(6) Uani 0.50 1 d P
C1 C 0.4815 0.2790 -0.0942 0.075 Uani 1 1 d .
C3 C 0.4171 0.3108 -0.0442 0.091 Uani 1 1 d .
H3 H 0.3748 0.3342 -0.0407 0.109 Uiso 1 1 calc R
C21 C 0.26086(2) 0.193952(7) -0.030504(6) 0.11920(19) Uani 1 1 d DU
H21A H 0.2265 0.2144 -0.0241 0.143 Uiso 1 1 calc R
H21B H 0.3063 0.1946 -0.0185 0.143 Uiso 1 1 calc R
C22 C 0.22340(2) 0.155910(7) -0.028318(5) 0.1610(2) Uani 1 1 d DU
H22A H 0.2428 0.1416 -0.0118 0.193 Uiso 1 1 calc R
H22B H 0.1686 0.1591 -0.0260 0.193 Uiso 1 1 calc R
C23 C 0.24035(3) 0.134899(7) -0.055138(6) 0.1926(3) Uani 1 1 d DU
H23A H 0.2746 0.1133 -0.0513 0.231 Uiso 1 1 calc R
H23B H 0.1936 0.1246 -0.0635 0.231 Uiso 1 1 calc R
C24 C 0.27606(3) 0.162328(8) -0.075050(5) 0.1465(2) Uani 1 1 d DU
H24A H 0.3267 0.1533 -0.0804 0.176 Uiso 1 1 calc R
H24B H 0.2457 0.1647 -0.0925 0.176 Uiso 1 1 calc R
C31 C -0.26085(2) 0.360511(17) -0.041367(6) 0.6060(7) Uani 1 1 d DU
C32 C -0.300350(16) 0.368957(14) -0.014241(6) 0.6504(6) Uani 1 1 d DU
C33 C -0.255767(17) 0.351204(16) 0.009013(5) 0.6781(6) Uani 1 1 d DU
C34 C -0.183354(17) 0.338531(19) -0.003885(7) 0.7318(7) Uani 1 1 d DU
C51 C 0.05109(10) 0.34416(7) -0.11009(4) 0.5084(11) Uani 0.50 1 d P
C52 C 0.09980(7) 0.3750 -0.1250 0.2649(7) Uani 1 2 d S
B2 B 0.45713(3) 0.315986(13) -0.077072(8) 0.07954(16) Uani 1 1 d .
H2 H 0.4446 0.3416 -0.0906 0.095 Uiso 1 1 calc R
B4 B 0.40470(3) 0.266999(13) -0.030834(8) 0.08589(18) Uani 1 1 d .
H4 H 0.3493 0.2614 -0.0204 0.103 Uiso 1 1 calc R
B5 B 0.45502(3) 0.228758(16) -0.046259(8) 0.08662(18) Uani 1 1 d .
H5 H 0.4393 0.1979 -0.0437 0.104 Uiso 1 1 calc R
B6 B 0.49858(3) 0.240336(13) -0.079705(8) 0.07776(16) Uani 1 1 d .
H6 H 0.5356 0.2261 -0.0958 0.093 Uiso 1 1 calc R
B7 B 0.55431(3) 0.286911(15) -0.067925(9) 0.09084(18) Uani 1 1 d .
H7 H 0.6076 0.2847 -0.0804 0.109 Uiso 1 1 calc R
B8 B 0.50829(3) 0.324643(15) -0.043317(9) 0.09523(19) Uani 1 1 d .
H8 H 0.5310 0.3543 -0.0405 0.114 Uiso 1 1 calc R
B9 B 0.46880(3) 0.299216(15) -0.014718(9) 0.09593(19) Uani 1 1 d .
H9 H 0.4609 0.3127 0.0067 0.115 Uiso 1 1 calc R
B10 B 0.49098(3) 0.251705(14) -0.016035(10) 0.0967(2) Uani 1 1 d .
H10 H 0.4964 0.2361 0.0047 0.116 Uiso 1 1 calc R
B11 B 0.54967(4) 0.240719(15) -0.045799(10) 0.09204(19) Uani 1 1 d .
H11 H 0.5970 0.2197 -0.0441 0.110 Uiso 1 1 calc R
B12 B 0.55556(4) 0.285960(16) -0.028559(10) 0.1142(2) Uani 1 1 d .
H12 H 0.6095 0.2926 -0.0174 0.137 Uiso 1 1 calc R
Na1 Na -0.1250 0.3750 -0.073084(14) 0.3385(4) Uani 1 2 d S
C11 C 0.49795(2) 0.286454(10) -0.125934(7) 0.08122(14) Uani 1 1 d .
C12 C 0.55408(3) 0.264558(12) -0.143683(7) 0.09201(15) Uani 1 1 d .
C13 C 0.60857(2) 0.234010(14) -0.138123(9) 0.10036(17) Uani 1 1 d .
H13 H 0.6112 0.2216 -0.1203 0.120 Uiso 1 1 calc R
C14 C 0.65667(3) 0.224097(15) -0.160581(9) 0.1181(2) Uani 1 1 d .
H14A H 0.6936 0.2052 -0.1569 0.142 Uiso 1 1 calc R
C15 C 0.65475(3) 0.239464(18) -0.187573(11) 0.1473(3) Uani 1 1 d .
H15A H 0.6862 0.2292 -0.2019 0.177 Uiso 1 1 calc R
C16 C 0.60630(3) 0.270506(17) -0.194218(9) 0.1339(2) Uani 1 1 d .
H16A H 0.6080 0.2817 -0.2126 0.161 Uiso 1 1 calc R
C17 C 0.55147(3) 0.286029(14) -0.172012(7) 0.10395(17) Uani 1 1 d .
C18 C 0.49812(3) 0.316457(12) -0.170667(7) 0.09211(16) Uani 1 1 d .
H18A H 0.4839 0.3330 -0.1857 0.111 Uiso 1 1 calc R
C19 C 0.47073(2) 0.316928(10) -0.142450(7) 0.08254(14) Uani 1 1 d .
H19A H 0.4375 0.3359 -0.1354 0.099 Uiso 1 1 calc R

loop_
_atom_site_aniso_label
_atom_site_aniso_U_11
_atom_site_aniso_U_22
_atom_site_aniso_U_33
_atom_site_aniso_U_23
_atom_site_aniso_U_13
_atom_site_aniso_U_12
Y1 0.09546(3) 0.07667(2) 0.04531(2) -0.00447(2) 0.01665(2) -0.00427(2)
Cl1 0.11907(11) 0.08342(8) 0.05498(6) 0.000 0.01596(7) 0.000
O1 0.1191(2) 0.09314(16) 0.06938(14) -0.00007(13) 0.01872(15) -0.02385(16)
O2 0.4279(12) 2.000(6) 0.6557(18) 0.436(3) -0.2631(12) -0.500
O3 0.1181(6) 0.1796(8) 0.3537(12) 0.0571(8) -0.0814(6) -0.0408(5)
C54 0.3260(14) 0.1633(9) 0.1504(8) -0.0209(8) 0.1290(7) -0.0753(10)
C1 0.084 0.095 0.047 0.003 0.012 -0.014
C3 0.132 0.086 0.054 -0.015 0.011 -0.007
C21 0.1673(4) 0.1148(3) 0.0755(2) 0.0056(2) 0.0381(3) -0.0339(3)
C22 0.2295(5) 0.1525(4) 0.1010(3) 0.0039(3) 0.0441(3) -0.0720(4)
C23 0.2909(6) 0.1147(4) 0.1723(4) 0.0061(3) 0.0848(4) -0.0654(4)
C24 0.2153(5) 0.1168(3) 0.1074(3) -0.0161(3) 0.0546(3) -0.0588(3)
C31 0.6568(15) 0.8817(14) 0.2796(7) 0.3667(7) -0.1426(10) -0.3014(13)
C32 0.6642(11) 0.8943(11) 0.3926(9) 0.3502(9) -0.2031(10) -0.4221(11)
C33 0.7201(11) 0.9518(12) 0.3624(9) 0.3395(10) -0.2330(10) -0.511
C34 0.8110(13) 1.0160(14) 0.3683(11) 0.3185(11) -0.2761(11) -0.684
C51 0.2556(11) 0.989(3) 0.2803(14) 0.3374(14) 0.1289(11) 0.4084(11)
C52 0.1617(10) 0.3699(15) 0.2631(11) -0.1115(11) 0.000 0.000
B2 0.1075(4) 0.0728(3) 0.0584(2) -0.0036(2) 0.0068(2) -0.0059(3)
B4 0.1349(4) 0.0791(3) 0.0437(2) -0.0094(2) 0.0169(2) -0.0186(3)
B5 0.1049(4) 0.1091(3) 0.0458(2) 0.0059(2) 0.0081(2) -0.0123(3)
B6 0.0985(3) 0.0820(3) 0.0528(2) 0.0095(2) 0.0170(2) -0.0139(3)
B7 0.0971(3) 0.1232(4) 0.0523(2) 0.0017(2) 0.0049(2) -0.0208(3)
B8 0.1305(4) 0.0928(3) 0.0623(2) -0.0050(2) -0.0099(3) -0.0251(3)
B9 0.1193(4) 0.1177(3) 0.0507(2) -0.0126(2) 0.0058(3) -0.0253(3)
B10 0.1338(4) 0.1062(3) 0.0499(2) 0.0088(2) 0.0014(3) -0.0273(3)
B11 0.1170(4) 0.0952(3) 0.0639(3) 0.0049(2) 0.0054(3) -0.0103(3)
B12 0.1438(5) 0.1394(4) 0.0594(3) -0.0022(3) 0.0009(3) -0.0530(4)
Na1 0.2425(6) 0.5234(11) 0.2495(5) 0.000 0.000 0.0891(7)
C11 0.1057(3) 0.0882(2) 0.04982(17) 0.00028(18) 0.01513(19) -0.0154(2)
C12 0.1032(3) 0.1229(3) 0.04992(18) -0.0013(2) 0.02389(19) -0.0375(2)
C13 0.0860(3) 0.1335(3) 0.0816(3) 0.0119(2) 0.0070(2) 0.0146(3)
C14 0.1229(4) 0.1405(4) 0.0909(3) -0.0042(3) 0.0300(3) 0.0250(3)
C15 0.1115(4) 0.2358(6) 0.0944(3) -0.0207(4) 0.0295(3) 0.0335(4)
C16 0.1383(4) 0.2101(5) 0.0533(2) -0.0018(3) 0.0435(2) -0.0447(4)
C17 0.1123(3) 0.1442(3) 0.0553(2) 0.0151(2) 0.0183(2) -0.0382(3)
C18 0.1119(3) 0.0937(3) 0.0707(2) 0.0186(2) 0.0177(2) -0.0055(2)
C19 0.1193(3) 0.0698(2) 0.05847(19) 0.01265(17) 0.0085(2) -0.0091(2)

loop_
_atom_type_symbol
_atom_type_description
_atom_type_scat_dispersion_real
_atom_type_scat_dispersion_imag
_atom_type_scat_source
C C 0.0033 0.0016 'International Tables Vol C Tables 4.2.6.8 and 6.1.1.4'
H H 0.0000 0.0000 'International Tables Vol C Tables 4.2.6.8 and 6.1.1.4'
B B 0.0013 0.0007 'International Tables Vol C Tables 4.2.6.8 and 6.1.1.4'
O O 0.0106 0.0060 'International Tables Vol C Tables 4.2.6.8 and 6.1.1.4'
Na Na 0.0362 0.0249 'International Tables Vol C Tables 4.2.6.8 and 6.1.1.4'
Cl Cl 0.1484 0.1585 'International Tables Vol C Tables 4.2.6.8 and 6.1.1.4'
Y Y -2.7962 3.5667 'International Tables Vol C Tables 4.2.6.8 and 6.1.1.4'

loop_
_geom_angle_atom_site_label_1
_geom_angle_atom_site_label_2
_geom_angle_atom_site_label_3
_geom_angle
_geom_angle_site_symmetry_1
_geom_angle_site_symmetry_3
O1 Y1 B4 87.749(11) . .
O1 Y1 C18 112.168(11) . 3_554
B4 Y1 C18 96.413(13) . 3_554
O1 Y1 Cl1 85.225(6) . .
B4 Y1 Cl1 132.407(11) . .
C18 Y1 Cl1 129.653(8) 3_554 .
O1 Y1 C19 130.175(11) . 3_554
B4 Y1 C19 117.747(12) . 3_554
C18 Y1 C19 30.562(11) 3_554 3_554
Cl1 Y1 C19 102.166(8) . 3_554
O1 Y1 C1 137.694(6) . .
B4 Y1 C1 76.122(12) . .
C18 Y1 C1 108.376(10) 3_554 .
Cl1 Y1 C1 78.088(2) . .
C19 Y1 C1 91.524(9) 3_554 .
O1 Y1 C17 83.740(12) . 3_554
B4 Y1 C17 107.168(14) . 3_554
C18 Y1 C17 30.592(14) 3_554 3_554
Cl1 Y1 C17 118.667(8) . 3_554
C19 Y1 C17 49.205(13) 3_554 3_554
C1 Y1 C17 138.248(10) . 3_554
O1 Y1 B5 79.513(13) . .
B4 Y1 B5 37.894(15) . .
C18 Y1 B5 133.855(13) 3_554 .
Cl1 Y1 B5 94.641(10) . .
C19 Y1 B5 146.496(14) 3_554 .
C1 Y1 B5 63.686(11) . .
C17 Y1 B5 141.162(12) 3_554 .
O1 Y1 C11 110.666(10) . 3_554
B4 Y1 C11 146.455(13) . 3_554
C18 Y1 C11 51.148(11) 3_554 3_554
Cl1 Y1 C11 78.571(8) . 3_554
C19 Y1 C11 29.531(11) 3_554 3_554
C1 Y1 C11 103.738(8) . 3_554
C17 Y1 C11 50.652(11) 3_554 3_554
B5 Y1 C11 166.946(13) . 3_554
O1 Y1 C12 81.945(10) . 3_554
B4 Y1 C12 138.175(14) . 3_554
C18 Y1 C12 52.123(12) 3_554 3_554
Cl1 Y1 C12 87.120(8) . 3_554
C19 Y1 C12 49.968(12) 3_554 3_554
C1 Y1 C12 134.725(8) . 3_554
C17 Y1 C12 31.603(11) 3_554 3_554
B5 Y1 C12 161.155(13) . 3_554
C11 Y1 C12 31.005(11) 3_554 3_554
O1 Y1 B6 105.823(11) . .
B4 Y1 B6 65.564(14) . .
C18 Y1 B6 137.170(13) 3_554 .
Cl1 Y1 B6 71.361(8) . .
C19 Y1 B6 123.376(13) 3_554 .
C1 Y1 B6 31.945(9) . .
C17 Y1 B6 167.220(13) 3_554 .
B5 Y1 B6 37.185(13) . .
C11 Y1 B6 129.851(11) 3_554 .
C12 Y1 B6 156.073(11) 3_554 .
O1 Y1 C3 120.289(5) . .
B4 Y1 C3 34.363(10) . .
C18 Y1 C3 74.465(9) 3_554 .
Cl1 Y1 C3 137.917(3) . .
C19 Y1 C3 86.513(8) 3_554 .
C1 Y1 C3 60.411(2) . .
C17 Y1 C3 98.298(9) 3_554 .
B5 Y1 C3 62.153(11) . .
C11 Y1 C3 115.968(8) 3_554 .
C12 Y1 C3 126.475(9) 3_554 .
B6 Y1 C3 69.680(9) . .
Y1 Cl1 Y1 106.248(6) 3_554 .
C24 O1 C21 108.355(19) . .
C24 O1 Y1 123.926(17) . .
C21 O1 Y1 126.255(16) . .
C31 O2 C34 107.38(3) . .
C31 O2 Na1 86.60(2) . .
C34 O2 Na1 126.41(3) . .
C54 O3 O3 87.79(14) . 4_554
C54 O3 C51 91.28(17) . .
O3 O3 C51 114.00(9) 4_554 .
C54 O3 C54 114.32(13) . 4_554
O3 O3 C54 26.91(7) 4_554 4_554
C51 O3 C54 107.01(11) . 4_554
C54 O3 Na1 51.21(14) . .
O3 O3 Na1 107.64(6) 4_554 .
C51 O3 Na1 121.81(9) . .
C54 O3 Na1 127.41(7) 4_554 .
O3 C54 O3 65.30(12) . 4_554
O3 C54 C51 64.15(15) . .
O3 C54 C51 98.63(10) 4_554 .
O3 C54 C54 46.50(11) . 4_554
O3 C54 C54 19.18(5) 4_554 4_554
C51 C54 C54 85.18(9) . 4_554
O3 C54 Na1 116.00(16) . .
O3 C54 Na1 121.75(9) 4_554 .
C51 C54 Na1 136.36(10) . .
C54 C54 Na1 128.50(4) 4_554 .
C11 C1 B6 122.55(2) . .
C11 C1 B2 114.06(2) . .
B6 C1 B2 122.82(2) . .
C11 C1 B7 119.90(2) . .
B6 C1 B7 71.96(2) . .
B2 C1 B7 74.01(2) . .
C11 C1 Y1 116.735(15) . .
B6 C1 Y1 79.397(19) . .
B2 C1 Y1 82.781(19) . .
B7 C1 Y1 123.351(16) . .
B4 C3 B8 112.23(3) . .
B4 C3 B9 63.23(2) . .
B8 C3 B9 62.12(2) . .
B4 C3 B2 119.41(2) . .
B8 C3 B2 65.95(2) . .
B9 C3 B2 122.09(2) . .
B4 C3 Y1 63.616(16) . .
B8 C3 Y1 130.412(16) . .
B9 C3 Y1 124.883(17) . .
B2 C3 Y1 74.381(16) . .
O1 C21 C22 107.00(2) . .
C23 C22 C21 106.83(2) . .
C24 C23 C22 107.69(2) . .
O1 C24 C23 107.69(2) . .
O2 C31 C32 107.88(3) . .
O2 C31 Na1 62.94(2) . .
C32 C31 Na1 143.65(3) . .
C31 C32 C33 107.21(3) . .
C32 C33 C34 106.62(2) . .
O2 C34 C33 106.73(3) . .
O3 C51 C52 99.63(14) . .
O3 C51 C54 24.58(7) . .
C52 C51 C54 94.96(14) . .
C51 C52 C51 111.95(16) 4_554 .
C1 B2 C3 119.27(3) . .
C1 B2 B8 115.73(3) . .
C3 B2 B8 56.56(2) . .
C1 B2 B7 58.13(2) . .
C3 B2 B7 96.32(2) . .
B8 B2 B7 59.13(3) . .
C1 B2 Y1 65.263(16) . .
C3 B2 Y1 71.824(17) . .
B8 B2 Y1 120.76(2) . .
B7 B2 Y1 104.58(2) . .
C3 B4 B5 118.17(3) . .
C3 B4 B10 108.06(3) . .
B5 B4 B10 59.48(3) . .
C3 B4 B9 59.61(2) . .
B5 B4 B9 109.18(4) . .
B10 B4 B9 57.58(3) . .
C3 B4 Y1 82.021(16) . .
B5 B4 Y1 74.90(2) . .
B10 B4 Y1 132.80(3) . .
B9 B4 Y1 138.97(3) . .
B11 B5 B10 61.67(3) . .
B11 B5 B4 107.83(4) . .
B10 B5 B4 60.42(3) . .
B11 B5 B6 62.52(3) . .
B10 B5 B6 116.66(4) . .
B4 B5 B6 114.12(3) . .
B11 B5 Y1 129.83(3) . .
B10 B5 Y1 126.24(3) . .
B4 B5 Y1 67.20(2) . .
B6 B5 Y1 74.23(2) . .
C1 B6 B5 119.89(3) . .
C1 B6 B11 118.39(3) . .
B5 B6 B11 57.06(3) . .
C1 B6 Y1 68.658(18) . .
B5 B6 Y1 68.59(2) . .
B11 B6 Y1 120.15(3) . .
C1 B7 B12 133.47(4) . .
C1 B7 B11 102.19(3) . .
B12 B7 B11 56.21(3) . .
C1 B7 B8 102.04(3) . .
B12 B7 B8 54.51(3) . .
B11 B7 B8 103.23(3) . .
C1 B7 B2 47.854(18) . .
B12 B7 B2 103.22(3) . .
B11 B7 B2 119.50(4) . .
B8 B7 B2 55.36(2) . .
C3 B8 B12 104.66(3) . .
C3 B8 B9 59.42(3) . .
B12 B8 B9 59.71(3) . .
C3 B8 B2 57.49(2) . .
B12 B8 B2 116.98(4) . .
B9 B8 B2 112.08(4) . .
C3 B8 B7 101.43(3) . .
B12 B8 B7 60.30(3) . .
B9 B8 B7 106.47(3) . .
B2 B8 B7 65.51(3) . .
B10 B9 C3 108.98(3) . .
B10 B9 B12 61.45(3) . .
C3 B9 B12 103.78(3) . .
B10 B9 B8 111.73(4) . .
C3 B9 B8 58.46(2) . .
B12 B9 B8 59.51(3) . .
B10 B9 B4 61.12(3) . .
C3 B9 B4 57.16(2) . .
B12 B9 B4 104.09(4) . .
B8 B9 B4 104.52(3) . .
B9 B10 B5 112.89(4) . .
B9 B10 B12 60.22(3) . .
B5 B10 B12 106.12(3) . .
B9 B10 B4 61.31(3) . .
B5 B10 B4 60.10(3) . .
B12 B10 B4 103.35(3) . .
B9 B10 B11 111.85(3) . .
B5 B10 B11 58.73(3) . .
B12 B10 B11 60.12(3) . .
B4 B10 B11 105.33(3) . .
B5 B11 B12 106.04(4) . .
B5 B11 B10 59.60(3) . .
B12 B11 B10 59.15(3) . .
B5 B11 B6 60.42(3) . .
B12 B11 B6 115.58(4) . .
B10 B11 B6 113.06(4) . .
B5 B11 B7 103.69(4) . .
B12 B11 B7 59.94(3) . .
B10 B11 B7 105.62(3) . .
B6 B11 B7 63.69(3) . .
B8 B12 B9 60.79(3) . .
B8 B12 B10 110.19(4) . .
B9 B12 B10 58.33(3) . .
B8 B12 B11 118.67(4) . .
B9 B12 B11 110.76(4) . .
B10 B12 B11 60.72(3) . .
B8 B12 B7 65.19(3) . .
B9 B12 B7 111.02(4) . .
B10 B12 B7 109.80(4) . .
B11 B12 B7 63.85(3) . .
C54 Na1 C54 101.97(7) 2_455 .
C54 Na1 O2 143.01(3) 2_455 2_455
C54 Na1 O2 94.70(3) . 2_455
C54 Na1 O2 94.70(3) 2_455 .
C54 Na1 O2 143.01(3) . .
O2 Na1 O2 91.21(3) 2_455 .
C54 Na1 O3 12.79(4) 2_455 2_455
C54 Na1 O3 93.05(4) . 2_455
O2 Na1 O3 136.874(19) 2_455 2_455
O2 Na1 O3 107.142(19) . 2_455
C54 Na1 O3 93.05(4) 2_455 .
C54 Na1 O3 12.79(4) . .
O2 Na1 O3 107.142(19) 2_455 .
O2 Na1 O3 136.874(19) . .
O3 Na1 O3 85.85(4) 2_455 .
C54 Na1 C31 165.64(4) 2_455 2_455
C54 Na1 C31 71.44(3) . 2_455
O2 Na1 C31 30.464(14) 2_455 2_455
O2 Na1 C31 97.99(2) . 2_455
O3 Na1 C31 153.07(2) 2_455 2_455
O3 Na1 C31 82.25(2) . 2_455
C54 Na1 C31 71.44(3) 2_455 .
C54 Na1 C31 165.64(4) . .
O2 Na1 C31 97.99(2) 2_455 .
O2 Na1 C31 30.464(14) . .
O3 Na1 C31 82.25(2) 2_455 .
O3 Na1 C31 153.07(2) . .
C31 Na1 C31 117.78(3) 2_455 .
C19 C11 C12 107.83(3) . .
C19 C11 C1 126.69(3) . .
C12 C11 C1 125.11(3) . .
C19 C11 Y1 72.23(2) . 3_554
C12 C11 Y1 77.01(2) . 3_554
C1 C11 Y1 122.16(2) . 3_554
C13 C12 C11 135.08(3) . .
C13 C12 C17 122.15(4) . .
C11 C12 C17 102.33(3) . .
C13 C12 Y1 126.27(3) . 3_554
C11 C12 Y1 71.98(2) . 3_554
C17 C12 Y1 70.23(2) . 3_554
C14 C13 C12 116.71(4) . .
C15 C14 C13 125.59(5) . .
C14 C15 C16 120.98(5) . .
C15 C16 C17 120.54(4) . .
C18 C17 C16 136.02(4) . .
C18 C17 C12 110.27(3) . .
C16 C17 C12 113.71(4) . .
C18 C17 Y1 70.92(3) . 3_554
C16 C17 Y1 118.97(3) . 3_554
C12 C17 Y1 78.17(2) . 3_554
C19 C18 C17 106.27(3) . .
C19 C18 Y1 77.17(2) . 3_554
C17 C18 Y1 78.49(3) . 3_554
C11 C19 C18 113.04(3) . .
C11 C19 Y1 78.24(2) . 3_554
C18 C19 Y1 72.26(2) . 3_554

loop_
_geom_bond_atom_site_label_1
_geom_bond_atom_site_label_2
_geom_bond_distance
_geom_bond_site_symmetry_2
Y1 O1 2.3773(2) .
Y1 B4 2.6001(4) .
Y1 C18 2.6016(4) 3_554
Y1 Cl1 2.65737(11) .
Y1 C19 2.6633(4) 3_554
Y1 C1 2.66740(11) .
Y1 C17 2.6974(5) 3_554
Y1 B5 2.7231(5) .
Y1 C11 2.7379(4) 3_554
Y1 C12 2.8054(4) 3_554
Y1 B6 2.8149(5) .
Y1 C3 2.8744 .
Cl1 Y1 2.65736(11) 3_554
O1 C24 1.4407(3) .
O1 C21 1.4464(3) .
O2 C31 1.4402(6) .
O2 C34 1.4445(4) .
O2 Na1 2.5296(6) .
O3 C54 0.6669(15) .
O3 O3 1.3388(18) 4_554
O3 C51 1.443(2) .
O3 C54 1.4726(15) 4_554
O3 Na1 2.7070(10) .
C54 O3 1.4726(15) 4_554
C54 C51 1.603(2) .
C54 C54 1.850(2) 4_554
C54 Na1 2.3475(14) .
C1 C11 1.5145(3) .
C1 B6 1.5152(4) .
C1 B2 1.5544(4) .
C1 B7 1.7804(5) .
C3 B4 1.6383(4) .
C3 B8 1.6651(6) .
C3 B9 1.6820(5) .
C3 B2 1.6828(4) .
C21 C22 1.4628(4) .
C22 C23 1.4634(4) .
C23 C24 1.4561(4) .
C31 C32 1.4599(4) .
C31 Na1 2.8356(5) .
C32 C33 1.4603(5) .
C33 C34 1.4657(5) .
C51 C52 1.523(2) .
C52 C51 1.523(2) 4_554
B2 B8 1.8221(6) .
B2 B7 2.0153(7) .
B4 B5 1.7323(7) .
B4 B10 1.7378(8) .
B4 B9 1.7410(7) .
B5 B11 1.7059(8) .
B5 B10 1.7215(6) .
B5 B6 1.7678(6) .
B6 B11 1.8034(6) .
B7 B12 1.8189(6) .
B7 B11 1.8864(7) .
B7 B8 1.9008(7) .
B8 B12 1.7049(8) .
B8 B9 1.7269(7) .
B9 B10 1.6753(7) .
B9 B12 1.7084(8) .
B10 B12 1.7291(8) .
B10 B11 1.7568(7) .
B11 B12 1.7464(7) .
Na1 C54 2.3475(15) 2_455
Na1 O2 2.5296(6) 2_455
Na1 O3 2.7070(10) 2_455
Na1 C31 2.8356(5) 2_455
C11 C19 1.3784(5) .
C11 C12 1.4831(5) .
C11 Y1 2.7379(4) 3_554
C12 C13 1.4392(6) .
C12 C17 1.5021(5) .
C12 Y1 2.8055(4) 3_554
C13 C14 1.3783(6) .
C14 C15 1.3540(7) .
C15 C16 1.3945(8) .
C16 C17 1.5017(6) .
C17 C18 1.4009(6) .
C17 Y1 2.6974(5) 3_554
C18 C19 1.3888(5) .
C18 Y1 2.6016(4) 3_554
C19 Y1 2.6633(4) 3_554
